data_4087408
loop_
_publ_author_name
'Murugesan, Sathiyamoorthy'
'St\"oger, Berthold'
'Weil, Matthias'
'Veiros, Luis F.'
'Kirchner, Karl'

_publ_section_title
;
 Synthesis, Structure, and Reactivity of Co(II) and Ni(II) PCP Pincer
 Borohydride Complexes.
;
_journal_issue 7
_journal_name_full Organometallics
_journal_page_first 1364
_journal_page_last 1372
_journal_paper_doi 10.1021/acs.organomet.5b00075
_journal_volume 34
_journal_year 2015
_chemical_formula_sum 'C22 H41 Cl Co N2 P2'
_chemical_formula_weight 489.9
_space_group_IT_number 33
_space_group_name_Hall 'P 2c -2n'
_space_group_name_H-M_alt 'P n a 21'
_symmetry_cell_setting orthorhombic
_symmetry_Int_Tables_number 33
_symmetry_space_group_name_Hall 'P 2c -2n'
_symmetry_space_group_name_H-M 'P n a 21'
_cell_angle_alpha 90
_cell_angle_beta 90
_cell_angle_gamma 90
_cell_formula_units_Z 4
_cell_length_a 22.7302(12)
_cell_length_b 7.994(2)
_cell_length_c 13.738(4)
_cell_measurement_reflns_used 9526
_cell_measurement_temperature 100
_cell_measurement_theta_max 30.1
_cell_measurement_theta_min 2.4
_cell_volume 2496.3(10)
_diffrn_ambient_temperature 100
_diffrn_measured_fraction_theta_full 1
_diffrn_measured_fraction_theta_max 1
_diffrn_measurement_device 'four-circle diffractometer'
_diffrn_measurement_device_type 'Bruker KAPPA APEX II CCD'
_diffrn_measurement_method '\w- and \f-scans'
_diffrn_radiation_monochromator graphite
_diffrn_radiation_probe x-ray
_diffrn_radiation_source 'X-ray tube'
_diffrn_radiation_type 'Mo K\a'
_diffrn_radiation_wavelength 0.71073
_diffrn_reflns_av_R_equivalents 0.0714
_diffrn_reflns_av_unetI/netI 0.0572
_diffrn_reflns_limit_h_max 32
_diffrn_reflns_limit_h_min -31
_diffrn_reflns_limit_k_max 11
_diffrn_reflns_limit_k_min -11
_diffrn_reflns_limit_l_max 19
_diffrn_reflns_limit_l_min -19
_diffrn_reflns_number 50010
_diffrn_reflns_theta_full 30.16
_diffrn_reflns_theta_max 30.16
_diffrn_reflns_theta_min 2.33
_exptl_absorpt_coefficient_mu 0.934
_exptl_absorpt_correction_T_max 0.98
_exptl_absorpt_correction_T_min 0.49
_exptl_absorpt_correction_type multi-scan
_exptl_absorpt_process_details SADABS
_exptl_crystal_colour 'translucent red'
_exptl_crystal_density_diffrn 1.3032
_exptl_crystal_description plate
_exptl_crystal_F_000 1044
_exptl_crystal_size_max 0.78
_exptl_crystal_size_mid 0.66
_exptl_crystal_size_min 0.02
_refine_diff_density_max 0.35
_refine_diff_density_min -0.31
_refine_ls_abs_structure_details '  3501 of Friedel pairs used in the refinement'
_refine_ls_abs_structure_Flack 0.030(11)
_refine_ls_extinction_method none
_refine_ls_goodness_of_fit_gt 1.40
_refine_ls_goodness_of_fit_ref 1.28
_refine_ls_hydrogen_treatment mixed
_refine_ls_number_constraints 157
_refine_ls_number_parameters 262
_refine_ls_number_reflns 7334
_refine_ls_number_restraints 0
_refine_ls_R_factor_all 0.0616
_refine_ls_R_factor_gt 0.0359
_refine_ls_shift/su_max 0.0300
_refine_ls_shift/su_mean 0.0039
_refine_ls_structure_factor_coef F
_refine_ls_weighting_details w=1/(\s^2^(F)+0.0001F^2^)
_refine_ls_weighting_scheme sigma
_refine_ls_wR_factor_gt 0.0349
_refine_ls_wR_factor_ref 0.0373
_reflns_number_gt 5460
_reflns_number_total 7334
_reflns_threshold_expression I>3\s(I)
_cod_data_source_file om5b00075_si_001.cif
_cod_data_source_block Co_PCPtBuNH_Cl
_cod_depositor_comments
;
The following automatic conversions were performed:

data item '_diffrn_radiation_probe' value 'X-ray' was changed to
'x-ray' in accordance with the
/home/saulius/struct/COD-crude-data/automatic-downloads/DataCite-retrospective/ACS/depositions/lib/dictionaries/cif_core.dic
dictionary named 'cif_core.dic' version 2.4.2 last updated on
2011-04-26.

Automatic conversion script
Id: cif_fix_values 6909 2019-04-08 15:41:33Z antanas 
;
_cod_original_cell_volume 2496.2(9)
_cod_original_sg_symbol_Hall 'P -2xabc;-2yab;2zc'
_cod_original_formula_sum 'C22 H41 Cl1 Co1 N2 P2'
_cod_database_code 4087408

loop_
_symmetry_equiv_pos_site_id
_symmetry_equiv_pos_as_xyz
1 x,y,z
2 -x,-y,z+1/2
3 x+1/2,-y+1/2,z
4 -x+1/2,y+1/2,z+1/2

loop_
_atom_site_label
_atom_site_type_symbol
_atom_site_fract_x
_atom_site_fract_y
_atom_site_fract_z
_atom_site_adp_type
_atom_site_U_iso_or_equiv
_atom_site_site_symmetry_multiplicity
_atom_site_occupancy
_atom_site_calc_flag
Co1 Co 0.830559(12) 0.15075(4) 0.48998(3) Uani 0.01650(8) 4 1 d
Cl1 Cl 0.79148(3) 0.03271(9) 0.62479(5) Uani 0.0333(2) 4 1 d
P1 P 0.92236(3) 0.06554(8) 0.51463(4) Uani 0.01632(17) 4 1 d
P2 P 0.74677(3) 0.25296(8) 0.42919(5) Uani 0.01775(17) 4 1 d
N1 N 0.77048(10) 0.3507(3) 0.32751(17) Uani 0.0273(7) 4 1 d
N2 N 0.96033(9) 0.1743(3) 0.42982(17) Uani 0.0248(7) 4 1 d
C1 C 0.86543(10) 0.2622(3) 0.37904(17) Uani 0.0169(7) 4 1 d
C2 C 0.92588(11) 0.2623(3) 0.36202(19) Uani 0.0190(7) 4 1 d
C3 C 0.95168(12) 0.3434(3) 0.28328(18) Uani 0.0230(8) 4 1 d
C4 C 0.91502(12) 0.4256(3) 0.21795(19) Uani 0.0236(8) 4 1 d
C5 C 0.85524(12) 0.4303(3) 0.23077(18) Uani 0.0235(8) 4 1 d
C6 C 0.83035(11) 0.3491(3) 0.31212(18) Uani 0.0199(7) 4 1 d
C7 C 0.95996(10) 0.1284(3) 0.62901(19) Uani 0.0212(7) 4 1 d
C8 C 0.94202(13) 0.0175(4) 0.7143(2) Uani 0.0382(10) 4 1 d
C9 C 1.02692(11) 0.1338(4) 0.6206(2) Uani 0.0346(10) 4 1 d
C10 C 0.93802(13) 0.3067(4) 0.6491(2) Uani 0.0405(11) 4 1 d
C11 C 0.93463(10) -0.1596(3) 0.4824(2) Uani 0.0224(7) 4 1 d
C12 C 0.90090(13) -0.2744(3) 0.5525(2) Uani 0.0349(10) 4 1 d
C13 C 0.99912(10) -0.2123(3) 0.4805(2) Uani 0.0326(9) 4 1 d
C14 C 0.90771(15) -0.1789(4) 0.3816(2) Uani 0.0433(11) 4 1 d
C15 C 0.70940(10) 0.4214(3) 0.50013(19) Uani 0.0213(7) 4 1 d
C16 C 0.68519(11) 0.3567(4) 0.5973(2) Uani 0.0283(9) 4 1 d
C17 C 0.65993(12) 0.5087(4) 0.4432(2) Uani 0.0356(10) 4 1 d
C18 C 0.75849(13) 0.5473(4) 0.5225(2) Uani 0.0398(10) 4 1 d
C19 C 0.69472(11) 0.0924(3) 0.38037(19) Uani 0.0217(8) 4 1 d
C20 C 0.65699(13) 0.0138(3) 0.4608(2) Uani 0.0339(9) 4 1 d
C21 C 0.65525(15) 0.1563(4) 0.2991(2) Uani 0.0429(11) 4 1 d
C22 C 0.73467(15) -0.0446(4) 0.3389(2) Uani 0.0437(12) 4 1 d
H1c3 H 0.993567 0.34255 0.274315 Uiso 0.0276 4 1 d
H1c4 H 0.93199 0.480403 0.162483 Uiso 0.0283 4 1 d
H1c5 H 0.830628 0.488014 0.184989 Uiso 0.0282 4 1 d
H1c8 H 0.90013 0.022565 0.722758 Uiso 0.0459 4 1 d
H2c8 H 0.953544 -0.095914 0.701335 Uiso 0.0459 4 1 d
H3c8 H 0.961082 0.055864 0.772515 Uiso 0.0459 4 1 d
H1c9 H 1.037959 0.209503 0.569541 Uiso 0.0416 4 1 d
H2c9 H 1.043443 0.171366 0.681103 Uiso 0.0416 4 1 d
H3c9 H 1.04147 0.023902 0.605946 Uiso 0.0416 4 1 d
H1c10 H 0.896009 0.305605 0.656163 Uiso 0.0486 4 1 d
H2c10 H 0.955677 0.34779 0.707861 Uiso 0.0486 4 1 d
H3c10 H 0.948663 0.378084 0.59572 Uiso 0.0486 4 1 d
H1c12 H 0.921765 -0.281666 0.613127 Uiso 0.0419 4 1 d
H2c12 H 0.862341 -0.229451 0.563813 Uiso 0.0419 4 1 d
H3c12 H 0.897512 -0.383979 0.524431 Uiso 0.0419 4 1 d
H1c13 H 1.013945 -0.217813 0.545821 Uiso 0.0392 4 1 d
H2c13 H 1.002519 -0.320305 0.450389 Uiso 0.0392 4 1 d
H3c13 H 1.021482 -0.132069 0.443956 Uiso 0.0392 4 1 d
H1c14 H 0.865738 -0.167827 0.385976 Uiso 0.052 4 1 d
H2c14 H 0.923041 -0.093828 0.339304 Uiso 0.052 4 1 d
H3c14 H 0.917373 -0.287173 0.355966 Uiso 0.052 4 1 d
H1c16 H 0.715617 0.297704 0.631515 Uiso 0.034 4 1 d
H2c16 H 0.671991 0.449408 0.635976 Uiso 0.034 4 1 d
H3c16 H 0.652806 0.282438 0.585229 Uiso 0.034 4 1 d
H1c17 H 0.672791 0.529692 0.377731 Uiso 0.0427 4 1 d
H2c17 H 0.625778 0.438053 0.441978 Uiso 0.0427 4 1 d
H3c17 H 0.65033 0.612764 0.474187 Uiso 0.0427 4 1 d
H1c18 H 0.776224 0.583726 0.462728 Uiso 0.0477 4 1 d
H2c18 H 0.742237 0.641922 0.556068 Uiso 0.0477 4 1 d
H3c18 H 0.787732 0.494962 0.562683 Uiso 0.0477 4 1 d
H1c20 H 0.627211 0.091746 0.480661 Uiso 0.0406 4 1 d
H2c20 H 0.638695 -0.086139 0.436529 Uiso 0.0406 4 1 d
H3c20 H 0.681455 -0.013565 0.515477 Uiso 0.0406 4 1 d
H1c21 H 0.627733 0.235652 0.325128 Uiso 0.0514 4 1 d
H2c21 H 0.678875 0.209346 0.250116 Uiso 0.0514 4 1 d
H3c21 H 0.634232 0.064156 0.270826 Uiso 0.0514 4 1 d
H1c22 H 0.761284 0.003629 0.292427 Uiso 0.0525 4 1 d
H2c22 H 0.756711 -0.095134 0.39072 Uiso 0.0525 4 1 d
H3c22 H 0.711041 -0.128234 0.30741 Uiso 0.0525 4 1 d
H1n2 H 0.9977(13) 0.162(3) 0.416(2) Uiso 0.031(8) 4 1 d
H1n1 H 0.7445(14) 0.397(4) 0.284(2) Uiso 0.042(10) 4 1 d

loop_
_atom_site_aniso_label
_atom_site_aniso_type_symbol
_atom_site_aniso_U_11
_atom_site_aniso_U_22
_atom_site_aniso_U_33
_atom_site_aniso_U_12
_atom_site_aniso_U_13
_atom_site_aniso_U_23
Co1 Co 0.01498(13) 0.01880(14) 0.01571(14) 0.00143(13) 0.00079(15) 0.00733(16)
Cl1 Cl 0.0239(3) 0.0468(4) 0.0290(4) 0.0092(3) 0.0089(3) 0.0247(3)
P1 P 0.0150(3) 0.0172(3) 0.0168(3) 0.0020(2) 0.0008(2) 0.0054(2)
P2 P 0.0156(3) 0.0185(3) 0.0191(3) 0.0010(3) -0.0014(3) 0.0074(3)
N1 N 0.0211(11) 0.0355(13) 0.0254(13) 0.0010(10) -0.0023(10) 0.0196(11)
N2 N 0.0145(10) 0.0300(13) 0.0300(13) 0.0034(9) 0.0052(10) 0.0131(11)
C1 C 0.0206(12) 0.0159(12) 0.0142(12) 0.0001(10) -0.0004(10) 0.0023(10)
C2 C 0.0228(13) 0.0157(12) 0.0186(12) 0.0012(11) 0.0002(11) 0.0048(10)
C3 C 0.0231(13) 0.0214(13) 0.0246(14) 0.0017(11) 0.0067(11) 0.0046(11)
C4 C 0.0306(14) 0.0192(13) 0.0210(14) -0.0009(11) 0.0052(11) 0.0069(11)
C5 C 0.0319(14) 0.0213(13) 0.0174(13) -0.0021(11) -0.0028(11) 0.0078(11)
C6 C 0.0190(12) 0.0200(12) 0.0207(13) 0.0009(10) -0.0022(11) 0.0058(11)
C7 C 0.0185(12) 0.0214(13) 0.0238(13) -0.0009(10) -0.0034(11) 0.0015(11)
C8 C 0.0419(18) 0.051(2) 0.0221(15) -0.0072(16) -0.0074(14) 0.0041(14)
C9 C 0.0243(14) 0.0456(19) 0.0340(17) -0.0024(13) -0.0059(13) -0.0033(15)
C10 C 0.0398(18) 0.0333(18) 0.048(2) 0.0079(14) -0.0126(16) -0.0151(15)
C11 C 0.0219(11) 0.0213(11) 0.0239(13) 0.0022(10) 0.0012(13) 0.0010(12)
C12 C 0.0376(17) 0.0166(14) 0.051(2) -0.0032(12) 0.0123(15) 0.0001(13)
C13 C 0.0267(13) 0.0268(13) 0.0444(18) 0.0071(11) 0.0060(15) -0.0008(15)
C14 C 0.048(2) 0.0399(19) 0.0422(19) 0.0100(16) -0.0088(16) -0.0184(16)
C15 C 0.0219(11) 0.0160(11) 0.0260(15) 0.0003(9) -0.0044(12) 0.0025(12)
C16 C 0.0305(15) 0.0264(15) 0.0279(15) 0.0057(12) -0.0006(12) -0.0053(12)
C17 C 0.0327(16) 0.0330(16) 0.0410(18) 0.0101(13) -0.0021(14) 0.0073(14)
C18 C 0.0346(16) 0.0266(15) 0.058(2) -0.0043(13) -0.0022(15) -0.0063(15)
C19 C 0.0262(14) 0.0197(13) 0.0191(13) -0.0012(11) -0.0024(11) 0.0025(11)
C20 C 0.0416(17) 0.0275(15) 0.0326(17) -0.0146(12) 0.0009(13) -0.0021(12)
C21 C 0.047(2) 0.0364(19) 0.0448(19) -0.0129(15) -0.0267(16) 0.0133(15)
C22 C 0.054(2) 0.0360(18) 0.041(2) -0.0057(15) 0.0015(16) -0.0170(15)

loop_
_atom_type_symbol
_atom_type_scat_dispersion_real
_atom_type_scat_dispersion_imag
_atom_type_scat_source
C 0.0033 0.0016 'International Tables Vol C tables 4.2.6.8 and 6.1.1.1'
H 0.0000 0.0000 'International Tables Vol C tables 4.2.6.8 and 6.1.1.1'
Cl 0.1484 0.1585 'International Tables Vol C tables 4.2.6.8 and 6.1.1.1'
Co 0.3494 0.9721 'International Tables Vol C tables 4.2.6.8 and 6.1.1.1'
N 0.0061 0.0033 'International Tables Vol C tables 4.2.6.8 and 6.1.1.1'
P 0.1023 0.0942 'International Tables Vol C tables 4.2.6.8 and 6.1.1.1'

loop_
_geom_angle_atom_site_label_1
_geom_angle_atom_site_label_2
_geom_angle_atom_site_label_3
_geom_angle
Cl1 Co1 P1 96.67(3)
Cl1 Co1 P2 97.12(3)
Cl1 Co1 C1 176.80(7)
P1 Co1 P2 165.92(3)
P1 Co1 C1 82.90(7)
P2 Co1 C1 83.48(7)
Co1 P1 N2 102.52(8)
Co1 P1 C7 118.57(8)
Co1 P1 C11 113.48(7)
N2 P1 C7 102.05(11)
N2 P1 C11 104.79(12)
C7 P1 C11 113.01(12)
Co1 P2 N1 101.91(8)
Co1 P2 C15 117.16(8)
Co1 P2 C19 114.98(8)
N1 P2 C15 104.08(12)
N1 P2 C19 102.87(12)
C15 P2 C19 113.23(11)
P2 N1 C6 115.97(18)
P2 N1 H1n1 121(2)
C6 N1 H1n1 123(2)
P1 N2 C2 115.44(17)
P1 N2 H1n2 125.7(19)
C2 N2 H1n2 117.2(19)
Co1 C1 C2 122.43(18)
Co1 C1 C6 120.78(18)
C2 C1 C6 116.8(2)
N2 C2 C1 116.0(2)
N2 C2 C3 120.9(2)
C1 C2 C3 123.1(2)
C2 C3 C4 118.0(2)
C2 C3 H1c3 120.99
C4 C3 H1c3 120.99
C3 C4 C5 121.6(2)
C3 C4 H1c4 119.19
C5 C4 H1c4 119.19
C4 C5 C6 119.1(2)
C4 C5 H1c5 120.44
C6 C5 H1c5 120.44
N1 C6 C1 117.8(2)
N1 C6 C5 120.9(2)
C1 C6 C5 121.3(2)
P1 C7 C8 111.68(18)
P1 C7 C9 113.72(19)
P1 C7 C10 104.69(18)
C8 C7 C9 109.9(2)
C8 C7 C10 108.4(2)
C9 C7 C10 108.1(2)
C7 C8 H1c8 109.47
C7 C8 H2c8 109.47
C7 C8 H3c8 109.47
H1c8 C8 H2c8 109.47
H1c8 C8 H3c8 109.47
H2c8 C8 H3c8 109.47
C7 C9 H1c9 109.47
C7 C9 H2c9 109.47
C7 C9 H3c9 109.47
H1c9 C9 H2c9 109.47
H1c9 C9 H3c9 109.47
H2c9 C9 H3c9 109.47
C7 C10 H1c10 109.47
C7 C10 H2c10 109.47
C7 C10 H3c10 109.47
H1c10 C10 H2c10 109.47
H1c10 C10 H3c10 109.47
H2c10 C10 H3c10 109.47
P1 C11 C12 110.59(18)
P1 C11 C13 114.36(17)
P1 C11 C14 104.61(18)
C12 C11 C13 109.0(2)
C12 C11 C14 108.0(2)
C13 C11 C14 110.0(2)
C11 C12 H1c12 109.47
C11 C12 H2c12 109.47
C11 C12 H3c12 109.47
H1c12 C12 H2c12 109.47
H1c12 C12 H3c12 109.47
H2c12 C12 H3c12 109.47
C11 C13 H1c13 109.47
C11 C13 H2c13 109.47
C11 C13 H3c13 109.47
H1c13 C13 H2c13 109.47
H1c13 C13 H3c13 109.47
H2c13 C13 H3c13 109.47
C11 C14 H1c14 109.47
C11 C14 H2c14 109.47
C11 C14 H3c14 109.47
H1c14 C14 H2c14 109.47
H1c14 C14 H3c14 109.47
H2c14 C14 H3c14 109.47
P2 C15 C16 111.98(16)
P2 C15 C17 113.22(19)
P2 C15 C18 104.29(17)
C16 C15 C17 109.5(2)
C16 C15 C18 107.9(2)
C17 C15 C18 109.7(2)
C15 C16 H1c16 109.47
C15 C16 H2c16 109.47
C15 C16 H3c16 109.47
H1c16 C16 H2c16 109.47
H1c16 C16 H3c16 109.47
H2c16 C16 H3c16 109.47
C15 C17 H1c17 109.47
C15 C17 H2c17 109.47
C15 C17 H3c17 109.47
H1c17 C17 H2c17 109.47
H1c17 C17 H3c17 109.47
H2c17 C17 H3c17 109.47
C15 C18 H1c18 109.47
C15 C18 H2c18 109.47
C15 C18 H3c18 109.47
H1c18 C18 H2c18 109.47
H1c18 C18 H3c18 109.47
H2c18 C18 H3c18 109.47
P2 C19 C20 112.14(18)
P2 C19 C21 113.95(19)
P2 C19 C22 104.42(19)
C20 C19 C21 109.7(2)
C20 C19 C22 107.9(2)
C21 C19 C22 108.4(2)
C19 C20 H1c20 109.47
C19 C20 H2c20 109.47
C19 C20 H3c20 109.47
H1c20 C20 H2c20 109.47
H1c20 C20 H3c20 109.47
H2c20 C20 H3c20 109.47
C19 C21 H1c21 109.47
C19 C21 H2c21 109.47
C19 C21 H3c21 109.47
H1c21 C21 H2c21 109.47
H1c21 C21 H3c21 109.47
H2c21 C21 H3c21 109.47
C19 C22 H1c22 109.47
C19 C22 H2c22 109.47
C19 C22 H3c22 109.47
H1c22 C22 H2c22 109.47
H1c22 C22 H3c22 109.47
H2c22 C22 H3c22 109.47

loop_
_geom_bond_atom_site_label_1
_geom_bond_atom_site_label_2
_geom_bond_distance
Co1 Cl1 2.2604(11)
Co1 P1 2.2209(7)
Co1 P2 2.2343(7)
Co1 C1 1.935(2)
P1 N2 1.691(2)
P1 C7 1.858(3)
P1 C11 1.874(3)
P2 N1 1.689(2)
P2 C15 1.867(2)
P2 C19 1.870(3)
N1 C6 1.377(3)
N1 H1n1 0.91(3)
N2 C2 1.405(3)
N2 H1n2 0.88(3)
C1 C2 1.394(3)
C1 C6 1.401(3)
C2 C3 1.391(4)
C3 C4 1.390(4)
C3 H1c3 0.96
C4 C5 1.371(4)
C4 H1c4 0.96
C5 C6 1.411(4)
C5 H1c5 0.96
C7 C8 1.525(4)
C7 C9 1.527(3)
C7 C10 1.534(4)
C8 H1c8 0.96
C8 H2c8 0.96
C8 H3c8 0.96
C9 H1c9 0.96
C9 H2c9 0.96
C9 H3c9 0.96
C10 H1c10 0.96
C10 H2c10 0.96
C10 H3c10 0.96
C11 C12 1.535(4)
C11 C13 1.526(3)
C11 C14 1.522(4)
C12 H1c12 0.96
C12 H2c12 0.96
C12 H3c12 0.96
C13 H1c13 0.96
C13 H2c13 0.96
C13 H3c13 0.96
C14 H1c14 0.96
C14 H2c14 0.96
C14 H3c14 0.96
C15 C16 1.534(4)
C15 C17 1.537(4)
C15 C18 1.533(4)
C16 H1c16 0.96
C16 H2c16 0.96
C16 H3c16 0.96
C17 H1c17 0.96
C17 H2c17 0.96
C17 H3c17 0.96
C18 H1c18 0.96
C18 H2c18 0.96
C18 H3c18 0.96
C19 C20 1.533(4)
C19 C21 1.520(4)
C19 C22 1.533(4)
C20 H1c20 0.96
C20 H2c20 0.96
C20 H3c20 0.96
C21 H1c21 0.96
C21 H2c21 0.96
C21 H3c21 0.96
C22 H1c22 0.96
C22 H2c22 0.96
C22 H3c22 0.96

loop_
_jana_cell_twin_matrix_id
_jana_cell_twin_volume_fraction
_jana_cell_twin_matrix_1_1
_jana_cell_twin_matrix_1_2
_jana_cell_twin_matrix_1_3
_jana_cell_twin_matrix_2_1
_jana_cell_twin_matrix_2_2
_jana_cell_twin_matrix_2_3
_jana_cell_twin_matrix_3_1
_jana_cell_twin_matrix_3_2
_jana_cell_twin_matrix_3_3
1 0.970(11) 1 0 0 0 1 0 0 0 1
2 0.030(11) -1 0 0 0 -1 0 0 0 -1
